data_7223129
loop_
_publ_author_name
'Majerz, Irena'
'Gutmann, Matthias'

_publ_section_title
;
 Intermolecular OHN hydrogen bond with proton moving in 3-methylpyridinium
 2,6-dichloro-4-nitrophenolate
;
_journal_name_full 'RSC Adv.'
_journal_paper_doi 10.1039/C5RA06733B
_journal_year 2015
_chemical_formula_sum 'C12 H10 Cl2 N2 O3'
_chemical_formula_weight 301.1
_chemical_name_systematic ' ?'
_space_group_IT_number 14
_symmetry_cell_setting monoclinic
_symmetry_Int_Tables_number 14
_symmetry_space_group_name_Hall '-P 2ybc'
_symmetry_space_group_name_H-M 'P 1 21/c 1'
_audit_update_record
;
2015-04-16 deposited with the CCDC.
2015-11-02 downloaded from the CCDC.
;
_cell_angle_alpha 90
_cell_angle_beta 111.70(2)
_cell_angle_gamma 90
_cell_formula_units_Z 4
_cell_length_a 7.792(2)
_cell_length_b 23.565(7)
_cell_length_c 7.419(2)
_cell_measurement_temperature 110
_cell_volume 1265.7(6)
_computing_cell_refinement unknown
_computing_data_collection unknown
_computing_data_reduction unknown
_computing_molecular_graphics unknown
_computing_structure_solution unknown
_diffrn_ambient_temperature 110
_diffrn_measured_fraction_theta_full 0.92
_diffrn_measured_fraction_theta_max 0
_diffrn_radiation_probe neutron
_diffrn_radiation_wavelength -1
_diffrn_reflns_av_sigmaI/netI 0.0894
_diffrn_reflns_limit_h_max 15
_diffrn_reflns_limit_h_min -15
_diffrn_reflns_limit_k_max 57
_diffrn_reflns_limit_k_min -51
_diffrn_reflns_limit_l_max 11
_diffrn_reflns_limit_l_min -13
_diffrn_reflns_number 7480
_diffrn_reflns_theta_full 13.36
_diffrn_reflns_theta_max 74.51
_diffrn_reflns_theta_min 2.85
_exptl_absorpt_coefficient_mu 0
_exptl_crystal_density_diffrn 1.5797
_exptl_crystal_F_000 616
_refine_ls_extinction_coef 35.5(9)
_refine_ls_extinction_method 'B-C type 1 Lorentzian isotropic (Becker & Coppens, 1974)'
_refine_ls_goodness_of_fit_gt 3.32
_refine_ls_goodness_of_fit_ref 3.19
_refine_ls_hydrogen_treatment refall
_refine_ls_number_constraints 0
_refine_ls_number_parameters 268
_refine_ls_number_reflns 7478
_refine_ls_number_restraints 0
_refine_ls_R_factor_all 0.0962
_refine_ls_R_factor_gt 0.0879
_refine_ls_shift/su_max 0.0085
_refine_ls_shift/su_mean 0.0010
_refine_ls_structure_factor_coef Fsqd
_refine_ls_weighting_details w=1/(\s^2^(I)+0.0004I^2^)
_refine_ls_weighting_scheme sigma
_refine_ls_wR_factor_gt 0.1799
_refine_ls_wR_factor_ref 0.1849
_reflns_number_gt 6546
_reflns_number_total 7478
_reflns_threshold_expression I>3\s(I)
_cod_data_source_file c5ra06733b1.cif
_cod_data_source_block I
_cod_original_cell_volume 1265.8(7)
_cod_original_sg_symbol_Hall '-P 2ycb'
_cod_database_code 7223129

loop_
_symmetry_equiv_pos_site_id
_symmetry_equiv_pos_as_xyz
1 x,y,z
2 -x,y+1/2,-z+1/2
3 -x,-y,-z
4 x,-y+1/2,z+1/2

loop_
_atom_site_label
_atom_site_type_symbol
_atom_site_fract_x
_atom_site_fract_y
_atom_site_fract_z
_atom_site_adp_type
_atom_site_U_iso_or_equiv
_atom_site_symmetry_multiplicity
_atom_site_occupancy
_atom_site_calc_flag
O1 O 0.5390(4) 0.63577(11) 0.3756(5) Uani 0.0182(11) 4 1 d
O2 O 0.8274(5) 0.87948(13) 0.6485(6) Uani 0.0257(13) 4 1 d
O3 O 0.5617(5) 0.89987(12) 0.4396(6) Uani 0.0221(13) 4 1 d
N2 N 0.6786(3) 0.86503(7) 0.5274(3) Uani 0.0161(7) 4 1 d
Cl1 Cl 0.2325(2) 0.70939(7) 0.1438(3) Uani 0.0168(6) 4 1 d
Cl2 Cl 0.9044(3) 0.66036(7) 0.6814(3) Uani 0.0206(7) 4 1 d
C1 C 0.5751(3) 0.68838(10) 0.4154(4) Uani 0.0130(9) 4 1 d
C2 C 0.4428(3) 0.73173(10) 0.3165(4) Uani 0.0122(8) 4 1 d
C3 C 0.4736(3) 0.78858(9) 0.3471(4) Uani 0.0120(8) 4 1 d
C4 C 0.6408(3) 0.80562(9) 0.4881(4) Uani 0.0130(9) 4 1 d
C5 C 0.7768(4) 0.76605(10) 0.5947(4) Uani 0.0145(9) 4 1 d
C6 C 0.7402(3) 0.70945(10) 0.5538(4) Uani 0.0125(8) 4 1 d
H2 H 0.3670(9) 0.8200(2) 0.2653(10) Uani 0.034(3) 4 1 d
H3 H 0.9003(8) 0.7803(2) 0.6973(10) Uani 0.032(2) 4 1 d
N1 N 0.6954(3) 0.54111(7) 0.4805(3) Uani 0.0181(7) 4 1 d
C7 C 0.7280(4) 0.52211(10) 0.6634(4) Uani 0.0153(9) 4 1 d
C8 C 0.7790(4) 0.46686(10) 0.7114(4) Uani 0.0137(9) 4 1 d
C9 C 0.8050(4) 0.43180(10) 0.5735(4) Uani 0.0143(9) 4 1 d
C10 C 0.7767(4) 0.45190(10) 0.3921(4) Uani 0.0151(9) 4 1 d
C11 C 0.7195(4) 0.50766(10) 0.3462(4) Uani 0.0160(9) 4 1 d
C12 C 0.8087(5) 0.44666(12) 0.9147(5) Uani 0.0227(11) 4 1 d
H1 H 0.6490(8) 0.5861(2) 0.4506(10) Uani 0.030(2) 4 1 d
H4 H 0.6937(9) 0.5531(2) 0.7490(9) Uani 0.033(2) 4 1 d
H5 H 0.8498(9) 0.3878(2) 0.6149(10) Uani 0.035(3) 4 1 d
H6 H 0.7800(10) 0.4243(3) 0.2688(11) Uani 0.042(3) 4 1 d
H7 H 0.7005(11) 0.5266(3) 0.2122(11) Uani 0.044(3) 4 1 d
H8 H 0.9270(11) 0.4217(4) 0.9662(11) Uani 0.052(3) 4 1 d
H9 H 0.8127(14) 0.4793(3) 1.0066(12) Uani 0.057(4) 4 1 d
H10 H 0.7066(11) 0.4193(3) 0.9233(12) Uani 0.054(3) 4 1 d

loop_
_atom_site_aniso_label
_atom_site_aniso_type_symbol
_atom_site_aniso_U_11
_atom_site_aniso_U_22
_atom_site_aniso_U_33
_atom_site_aniso_U_12
_atom_site_aniso_U_13
_atom_site_aniso_U_23
O1 O 0.0169(15) 0.0083(10) 0.027(2) 0.0017(10) 0.0051(15) 0.0001(11)
O2 O 0.0175(16) 0.0148(12) 0.038(3) -0.0065(11) 0.0030(17) -0.0114(13)
O3 O 0.0255(18) 0.0109(11) 0.029(2) 0.0039(11) 0.0096(17) 0.0060(12)
N2 N 0.0176(9) 0.0113(7) 0.0200(12) -0.0030(6) 0.0077(9) -0.0012(7)
Cl1 Cl 0.0095(7) 0.0153(7) 0.0209(11) -0.0004(6) 0.0001(8) -0.0016(7)
Cl2 Cl 0.0157(9) 0.0151(7) 0.0264(13) 0.0046(6) 0.0025(9) 0.0013(7)
C1 C 0.0110(11) 0.0112(9) 0.0167(15) -0.0014(8) 0.0049(11) -0.0015(8)
C2 C 0.0113(11) 0.0128(9) 0.0131(14) 0.0004(8) 0.0051(11) 0.0012(9)
C3 C 0.0113(11) 0.0110(9) 0.0109(14) -0.0004(8) 0.0010(10) -0.0012(9)
C4 C 0.0139(12) 0.0104(9) 0.0165(15) 0.0017(8) 0.0078(11) 0.0032(8)
C5 C 0.0139(12) 0.0141(10) 0.0156(16) 0.0020(8) 0.0057(12) 0.0013(9)
C6 C 0.0095(11) 0.0119(9) 0.0138(15) 0.0003(8) 0.0016(11) 0.0006(9)
H2 H 0.033(3) 0.019(2) 0.050(5) 0.007(2) 0.016(3) 0.007(2)
H3 H 0.021(3) 0.031(3) 0.042(4) -0.008(2) 0.010(3) -0.008(3)
N1 N 0.0206(9) 0.0104(7) 0.0242(13) 0.0018(6) 0.0093(9) 0.0008(7)
C7 C 0.0200(13) 0.0125(9) 0.0146(15) 0.0014(9) 0.0078(12) -0.0016(9)
C8 C 0.0159(12) 0.0128(9) 0.0110(15) -0.0007(8) 0.0036(11) -0.0003(9)
C9 C 0.0170(13) 0.0100(9) 0.0138(15) 0.0013(8) 0.0032(12) 0.0006(9)
C10 C 0.0196(13) 0.0131(10) 0.0097(15) 0.0032(9) 0.0021(12) 0.0005(9)
C11 C 0.0182(13) 0.0135(9) 0.0154(16) -0.0004(9) 0.0052(12) 0.0003(10)
C12 C 0.0314(17) 0.0228(13) 0.0161(17) -0.0040(12) 0.0112(15) 0.0020(12)
H1 H 0.029(3) 0.022(2) 0.036(4) -0.0024(19) 0.009(3) -0.002(2)
H4 H 0.048(4) 0.026(3) 0.027(4) 0.005(2) 0.017(3) -0.007(2)
H5 H 0.054(4) 0.020(2) 0.033(4) 0.018(2) 0.020(3) 0.012(2)
H6 H 0.066(5) 0.027(3) 0.042(5) 0.002(3) 0.030(4) -0.010(3)
H7 H 0.072(5) 0.033(3) 0.035(4) 0.019(3) 0.028(4) 0.016(3)
H8 H 0.043(4) 0.074(5) 0.021(4) 0.015(4) -0.008(4) 0.013(4)
H9 H 0.104(7) 0.045(4) 0.022(4) 0.019(4) 0.024(5) 0.007(3)
H10 H 0.053(5) 0.056(4) 0.049(6) -0.021(4) 0.014(4) 0.015(4)

loop_
_atom_type_symbol
_atom_type_scat_length_neutron
_atom_type_scat_source
C 6.646 International_Tables_Vol_C
H -3.739 International_Tables_Vol_C
Cl 9.577 International_Tables_Vol_C
N 9.360 International_Tables_Vol_C
O 5.803 International_Tables_Vol_C
